data_4307401
loop_
_publ_author_name
'Diptikanta Swain'
'Tayur N. Guru Row'

_publ_contact_author_address
;
Solid State and Structural Chemistry Unit
Indian Institute of Science
Bangalore 560 012. Karnataka.
INDIA.
;
_publ_contact_author_email ssctng@sscu.iisc.ernet.in
_publ_contact_author_fax '(91)803601310 '
_publ_contact_author_name
;
 'Prof. T. N. Guru Row'
;
_publ_contact_author_phone (91)802932796
_publ_section_title
;
Analysis of Phase Transition Pathways in X3H(SO4)2 (X = Rb, NH4, K, Na):
Variable Temperature Single-Crystal X-ray Diffraction Studies#
;
_journal_name_full 'Inorganic Chemistry'
_journal_page_first 4411
_journal_page_last 4421
_journal_paper_doi 10.1021/ic061901x
_journal_volume 46
_journal_year 2007
_chemical_compound_source 'see text'
_chemical_formula_moiety 'H O8 S2, 3(K)'
_chemical_formula_sum 'H K3 O8 S2'
_chemical_formula_weight 310.45
_chemical_name_systematic ' ?'
_space_group_IT_number 15
_symmetry_cell_setting monoclinic
_symmetry_Int_Tables_number 15
_symmetry_space_group_name_Hall '-C 2yc'
_symmetry_space_group_name_H-M 'C 1 2/c 1'
_atom_sites_solution_hydrogens geom
_atom_sites_solution_primary direct
_atom_sites_solution_secondary difmap
_cell_angle_alpha 90.00
_cell_angle_beta 102.981(2)
_cell_angle_gamma 90.00
_cell_formula_units_Z 4
_cell_length_a 14.7033(16)
_cell_length_b 5.6841(6)
_cell_length_c 9.7756(11)
_cell_measurement_reflns_used 685
_cell_measurement_temperature 294(2)
_cell_measurement_theta_max 27.562
_cell_measurement_theta_min 0.8574
_cell_volume 796.12(15)
_computing_cell_refinement 'Bruker SMART V5.628, (Bruker, 2004)'
_computing_data_collection 'Bruker SMART V5.628, (Bruker, 2004)'
_computing_data_reduction 'Bruker SAINT V6.45a, (Bruker, 2004)'
_computing_molecular_graphics 'DIAMOND. version 2.1c (Brandenburg, K. 1999)'
_computing_publication_material 'PLATON (Spek, 1990)'
_computing_structure_refinement 'SHELXL-97 (Sheldrick, 1997)'
_computing_structure_solution 'SHELXTL V6.14 (Bruker, 2000)'
_diffrn_ambient_temperature 294(2)
_diffrn_measured_fraction_theta_full 1.000
_diffrn_measured_fraction_theta_max 0.943
_diffrn_measurement_device_type 'Bruker SMART CCD area detector'
_diffrn_measurement_method '\f and \w scans'
_diffrn_radiation_monochromator graphite
_diffrn_radiation_source 'fine-focus sealed tube'
_diffrn_radiation_type MoK\a
_diffrn_radiation_wavelength 0.71073
_diffrn_reflns_av_R_equivalents 0.0199
_diffrn_reflns_av_sigmaI/netI 0.0147
_diffrn_reflns_limit_h_max 18
_diffrn_reflns_limit_h_min -19
_diffrn_reflns_limit_k_max 7
_diffrn_reflns_limit_k_min -7
_diffrn_reflns_limit_l_max 13
_diffrn_reflns_limit_l_min -12
_diffrn_reflns_number 4320
_diffrn_reflns_reduction_process ' ?'
_diffrn_reflns_theta_full 25.00
_diffrn_reflns_theta_max 28.61
_diffrn_reflns_theta_min 2.84
_exptl_absorpt_coefficient_mu 2.248
_exptl_absorpt_correction_T_max 0.6380
_exptl_absorpt_correction_T_min 0.5890
_exptl_absorpt_correction_type multi-scan
_exptl_absorpt_process_details 'SADABS, (Sheldrick, 1996)'
_exptl_crystal_colour colourless
_exptl_crystal_density_diffrn 2.590
_exptl_crystal_density_method 'Not Measured'
_exptl_crystal_description block
_exptl_crystal_F_000 616
_exptl_crystal_size_max 0.25
_exptl_crystal_size_mid 0.20
_exptl_crystal_size_min 0.20
_refine_diff_density_max 0.335
_refine_diff_density_min -0.395
_refine_diff_density_rms 0.067
_refine_ls_extinction_coef 0.0080(5)
_refine_ls_extinction_expression Fc^*^=kFc[1+0.001xFc^2^\l^3^/sin(2\q)]^-1/4^
_refine_ls_extinction_method SHELXL
_refine_ls_goodness_of_fit_ref 1.212
_refine_ls_hydrogen_treatment constr
_refine_ls_matrix_type full
_refine_ls_number_parameters 62
_refine_ls_number_reflns 965
_refine_ls_number_restraints 0
_refine_ls_restrained_S_all 1.212
_refine_ls_R_factor_all 0.0262
_refine_ls_R_factor_gt 0.0251
_refine_ls_shift/su_max 0.000
_refine_ls_shift/su_mean 0.000
_refine_ls_structure_factor_coef Fsqd
_refine_ls_weighting_details 'calc w=1/[\s^2^(Fo^2^)+(0.0187P)^2^+1.7239P] where P=(Fo^2^+2Fc^2^)/3'
_refine_ls_weighting_scheme calc
_refine_ls_wR_factor_gt 0.0633
_refine_ls_wR_factor_ref 0.0639
_reflns_number_gt 921
_reflns_number_total 965
_reflns_threshold_expression >2sigma(I)
_cod_data_source_file ic061901x-file004.cif
_cod_data_source_block k3hsrt_m
_cod_depositor_comments
;
The following automatic conversions were performed:
'_symmetry_cell_setting' value 'Monoclinic' changed to 'monoclinic'
according to '/home/saulius/struct/CIF-dictionaries/cif_core.dic'
dictionary named 'cif_core.dic' version 2.4.1 from 2010-06-29.

Automatic conversion script
Id: cif_fix_enum 1527 2010-12-29 10:47:43Z saulius 
;
_cod_original_sg_symbol_H-M 'C 2/c'
_cod_original_formula_sum 'H K3 O8 S2 '
_cod_database_code 4307401

loop_
_symmetry_equiv_pos_as_xyz
'x, y, z'
'-x, y, -z+1/2'
'x+1/2, y+1/2, z'
'-x+1/2, y+1/2, -z+1/2'
'-x, -y, -z'
'x, -y, z-1/2'
'-x+1/2, -y+1/2, -z'
'x+1/2, -y+1/2, z-1/2'

loop_
_atom_site_label
_atom_site_type_symbol
_atom_site_fract_x
_atom_site_fract_y
_atom_site_fract_z
_atom_site_U_iso_or_equiv
_atom_site_adp_type
_atom_site_occupancy
_atom_site_symmetry_multiplicity
_atom_site_calc_flag
_atom_site_refinement_flags
_atom_site_disorder_assembly
_atom_site_disorder_group
K1 K 0.19422(3) 0.23291(8) 0.65186(4) 0.02680(16) Uani 1 1 d . . .
K2 K 0.5000 0.25559(11) 0.7500 0.02375(17) Uani 1 2 d S . .
S1 S 0.38401(3) 0.22766(8) 1.03837(5) 0.01746(15) Uani 1 1 d . . .
O1 O 0.48981(10) 0.1891(3) 1.06162(16) 0.0301(4) Uani 1 1 d . . .
O2 O 0.34796(10) 0.2401(3) 0.88649(14) 0.0255(3) Uani 1 1 d . . .
O3 O 0.36945(10) 0.4459(3) 1.10797(15) 0.0276(3) Uani 1 1 d . . .
O4 O 0.34685(10) 0.0232(2) 1.09843(15) 0.0248(3) Uani 1 1 d . . .
H1 H 0.5000 0.0000 1.0000 0.12(2) Uiso 1 2 d S . .

loop_
_atom_site_aniso_label
_atom_site_aniso_U_11
_atom_site_aniso_U_22
_atom_site_aniso_U_33
_atom_site_aniso_U_23
_atom_site_aniso_U_13
_atom_site_aniso_U_12
K1 0.0319(3) 0.0243(3) 0.0235(2) 0.00024(16) 0.00487(18) 0.00474(16)
K2 0.0200(3) 0.0287(3) 0.0221(3) 0.000 0.0038(2) 0.000
S1 0.0175(2) 0.0176(2) 0.0173(2) 0.00021(16) 0.00386(16) -0.00053(15)
O1 0.0171(7) 0.0369(8) 0.0352(8) 0.0005(7) 0.0035(6) -0.0003(6)
O2 0.0282(8) 0.0313(8) 0.0170(7) 0.0007(5) 0.0050(6) 0.0028(6)
O3 0.0340(8) 0.0214(7) 0.0274(7) -0.0068(6) 0.0063(6) -0.0025(6)
O4 0.0262(7) 0.0212(7) 0.0283(7) 0.0048(6) 0.0087(6) -0.0014(6)

loop_
_atom_type_symbol
_atom_type_description
_atom_type_scat_dispersion_real
_atom_type_scat_dispersion_imag
_atom_type_scat_source
S S 0.1246 0.1234 'International Tables Vol C Tables 4.2.6.8 and 6.1.1.4'
O O 0.0106 0.0060 'International Tables Vol C Tables 4.2.6.8 and 6.1.1.4'
K K 0.2009 0.2494 'International Tables Vol C Tables 4.2.6.8 and 6.1.1.4'
H H 0.0000 0.0000 'International Tables Vol C Tables 4.2.6.8 and 6.1.1.4'

loop_
_geom_angle_atom_site_label_1
_geom_angle_atom_site_label_2
_geom_angle_atom_site_label_3
_geom_angle
_geom_angle_site_symmetry_1
_geom_angle_site_symmetry_3
_geom_angle_publ_flag
O4 K1 O2 68.56(4) 6 . ?
O4 K1 O2 68.31(4) 6 4_546 ?
O2 K1 O2 103.24(5) . 4_546 ?
O4 K1 O3 112.58(4) 6 7_557 ?
O2 K1 O3 72.18(4) . 7_557 ?
O2 K1 O3 70.41(4) 4_546 7_557 ?
O4 K1 O4 99.26(4) 6 4_556 ?
O2 K1 O4 130.63(4) . 4_556 ?
O2 K1 O4 116.51(4) 4_546 4_556 ?
O3 K1 O4 147.00(4) 7_557 4_556 ?
O4 K1 O2 129.28(4) 6 4_556 ?
O2 K1 O2 101.24(5) . 4_556 ?
O2 K1 O2 154.28(6) 4_546 4_556 ?
O3 K1 O2 110.37(4) 7_557 4_556 ?
O4 K1 O2 48.69(4) 4_556 4_556 ?
O4 K1 O1 144.73(5) 6 8_455 ?
O2 K1 O1 143.88(5) . 8_455 ?
O2 K1 O1 86.12(5) 4_546 8_455 ?
O3 K1 O1 78.67(4) 7_557 8_455 ?
O4 K1 O1 70.09(4) 4_556 8_455 ?
O2 K1 O1 69.34(4) 4_556 8_455 ?
O4 K1 O4 134.98(2) 6 7_557 ?
O2 K1 O4 66.59(4) . 7_557 ?
O2 K1 O4 118.81(4) 4_546 7_557 ?
O3 K1 O4 48.64(4) 7_557 7_557 ?
O4 K1 O4 112.57(2) 4_556 7_557 ?
O2 K1 O4 64.87(4) 4_556 7_557 ?
O1 K1 O4 78.25(4) 8_455 7_557 ?
O4 K1 O3 70.80(4) 6 4_546 ?
O2 K1 O3 137.42(4) . 4_546 ?
O2 K1 O3 48.69(4) 4_546 4_546 ?
O3 K1 O3 113.61(3) 7_557 4_546 ?
O4 K1 O3 68.11(4) 4_556 4_546 ?
O2 K1 O3 114.09(4) 4_556 4_546 ?
O1 K1 O3 74.09(4) 8_455 4_546 ?
O4 K1 O3 150.10(4) 7_557 4_546 ?
O4 K1 O3 65.15(4) 6 6_565 ?
O2 K1 O3 65.72(4) . 6_565 ?
O2 K1 O3 132.95(4) 4_546 6_565 ?
O3 K1 O3 135.27(3) 7_557 6_565 ?
O4 K1 O3 65.90(4) 4_556 6_565 ?
O2 K1 O3 65.61(4) 4_556 6_565 ?
O1 K1 O3 130.82(4) 8_455 6_565 ?
O4 K1 O3 99.12(4) 7_557 6_565 ?
O3 K1 O3 107.43(4) 4_546 6_565 ?
O4 K1 S1 120.49(3) 6 4_556 ?
O2 K1 S1 122.46(3) . 4_556 ?
O2 K1 S1 133.86(3) 4_546 4_556 ?
O3 K1 S1 126.68(3) 7_557 4_556 ?
O4 K1 S1 25.01(3) 4_556 4_556 ?
O2 K1 S1 25.13(3) 4_556 4_556 ?
O1 K1 S1 61.45(3) 8_455 4_556 ?
O4 K1 S1 87.58(3) 7_557 4_556 ?
O3 K1 S1 89.07(3) 4_546 4_556 ?
O3 K1 S1 69.39(3) 6_565 4_556 ?
O4 K1 S1 69.86(3) 6 4_546 ?
O2 K1 S1 123.56(3) . 4_546 ?
O2 K1 S1 24.36(3) 4_546 4_546 ?
O3 K1 S1 90.88(3) 7_557 4_546 ?
O4 K1 S1 92.15(3) 4_556 4_546 ?
O2 K1 S1 134.74(3) 4_556 4_546 ?
O1 K1 S1 76.88(3) 8_455 4_546 ?
O4 K1 S1 135.92(3) 7_557 4_546 ?
O3 K1 S1 24.55(3) 4_546 4_546 ?
O3 K1 S1 124.63(3) 6_565 4_546 ?
S1 K1 S1 110.962(19) 4_556 4_546 ?
O3 K2 O3 102.16(7) 5_667 6_565 ?
O3 K2 O2 108.68(4) 5_667 . ?
O3 K2 O2 73.65(4) 6_565 . ?
O3 K2 O2 73.65(4) 5_667 2_656 ?
O3 K2 O2 108.68(4) 6_565 2_656 ?
O2 K2 O2 176.47(6) . 2_656 ?
O3 K2 O4 173.95(4) 5_667 6 ?
O3 K2 O4 72.39(4) 6_565 6 ?
O2 K2 O4 67.59(4) . 6 ?
O2 K2 O4 110.32(4) 2_656 6 ?
O3 K2 O4 72.39(4) 5_667 5_657 ?
O3 K2 O4 173.95(4) 6_565 5_657 ?
O2 K2 O4 110.32(4) . 5_657 ?
O2 K2 O4 67.59(4) 2_656 5_657 ?
O4 K2 O4 113.17(6) 6 5_657 ?
O3 K2 O1 75.97(4) 5_667 . ?
O3 K2 O1 113.28(4) 6_565 . ?
O2 K2 O1 47.28(4) . . ?
O2 K2 O1 132.14(4) 2_656 . ?
O4 K2 O1 103.50(4) 6 . ?
O4 K2 O1 68.44(4) 5_657 . ?
O3 K2 O1 113.28(4) 5_667 2_656 ?
O3 K2 O1 75.97(4) 6_565 2_656 ?
O2 K2 O1 132.14(4) . 2_656 ?
O2 K2 O1 47.28(4) 2_656 2_656 ?
O4 K2 O1 68.44(4) 6 2_656 ?
O4 K2 O1 103.50(4) 5_657 2_656 ?
O1 K2 O1 166.03(7) . 2_656 ?
O3 K2 O1 138.49(4) 5_667 6 ?
O3 K2 O1 105.78(4) 6_565 6 ?
O2 K2 O1 108.27(4) . 6 ?
O2 K2 O1 68.68(4) 2_656 6 ?
O4 K2 O1 47.13(4) 6 6 ?
O4 K2 O1 77.61(4) 5_657 6 ?
O1 K2 O1 118.37(3) . 6 ?
O1 K2 O1 47.72(6) 2_656 6 ?
O3 K2 O1 105.78(4) 5_667 5_657 ?
O3 K2 O1 138.49(4) 6_565 5_657 ?
O2 K2 O1 68.68(4) . 5_657 ?
O2 K2 O1 108.27(4) 2_656 5_657 ?
O4 K2 O1 77.61(4) 6 5_657 ?
O4 K2 O1 47.13(4) 5_657 5_657 ?
O1 K2 O1 47.72(6) . 5_657 ?
O1 K2 O1 118.37(3) 2_656 5_657 ?
O1 K2 O1 71.32(6) 6 5_657 ?
O3 K2 S1 91.84(3) 5_667 . ?
O3 K2 S1 91.33(3) 6_565 . ?
O2 K2 S1 22.44(3) . . ?
O2 K2 S1 157.16(3) 2_656 . ?
O4 K2 S1 85.73(3) 6 . ?
O4 K2 S1 91.49(3) 5_657 . ?
O1 K2 S1 25.02(3) . . ?
O1 K2 S1 153.56(3) 2_656 . ?
O1 K2 S1 117.26(3) 6 . ?
O1 K2 S1 58.04(3) 5_657 . ?
O3 K2 S1 91.33(3) 5_667 2_656 ?
O3 K2 S1 91.84(3) 6_565 2_656 ?
O2 K2 S1 157.16(3) . 2_656 ?
O2 K2 S1 22.44(3) 2_656 2_656 ?
O4 K2 S1 91.49(3) 6 2_656 ?
O4 K2 S1 85.73(3) 5_657 2_656 ?
O1 K2 S1 153.56(3) . 2_656 ?
O1 K2 S1 25.02(3) 2_656 2_656 ?
O1 K2 S1 58.04(3) 6 2_656 ?
O1 K2 S1 117.26(3) 5_657 2_656 ?
S1 K2 S1 174.96(2) . 2_656 ?
O3 S1 O2 112.09(9) . . ?
O3 S1 O4 112.51(9) . . ?
O2 S1 O4 111.31(9) . . ?
O3 S1 O1 107.64(9) . . ?
O2 S1 O1 106.33(9) . . ?
O4 S1 O1 106.53(9) . . ?
O3 S1 K1 152.64(6) . 4_546 ?
O2 S1 K1 59.16(6) . 4_546 ?
O4 S1 K1 56.98(6) . 4_546 ?
O1 S1 K1 99.71(6) . 4_546 ?
O3 S1 K1 58.61(6) . 4_556 ?
O2 S1 K1 54.22(6) . 4_556 ?
O4 S1 K1 139.77(6) . 4_556 ?
O1 S1 K1 113.55(6) . 4_556 ?
K1 S1 K1 110.962(19) 4_546 4_556 ?
O3 S1 K1 54.94(6) . 7_557 ?
O2 S1 K1 139.95(6) . 7_557 ?
O4 S1 K1 58.36(6) . 7_557 ?
O1 S1 K1 113.71(6) . 7_557 ?
K1 S1 K1 112.899(18) 4_546 7_557 ?
K1 S1 K1 106.152(16) 4_556 7_557 ?
O3 S1 K2 118.22(6) . . ?
O2 S1 K2 48.09(6) . . ?
O4 S1 K2 129.27(6) . . ?
O1 S1 K2 58.78(6) . . ?
K1 S1 K2 76.827(16) 4_546 . ?
K1 S1 K2 72.747(15) 4_556 . ?
K1 S1 K2 169.395(19) 7_557 . ?
O3 S1 K2 118.64(6) . 5_657 ?
O2 S1 K2 129.27(6) . 5_657 ?
O4 S1 K2 48.63(6) . 5_657 ?
O1 S1 K2 58.45(6) . 5_657 ?
K1 S1 K2 75.246(15) 4_546 5_657 ?
K1 S1 K2 171.261(18) 4_556 5_657 ?
K1 S1 K2 75.956(13) 7_557 5_657 ?
K2 S1 K2 103.568(14) . 5_657 ?
O3 S1 K2 34.39(6) . 5_667 ?
O2 S1 K2 122.37(6) . 5_667 ?
O4 S1 K2 124.22(6) . 5_667 ?
O1 S1 K2 73.26(6) . 5_667 ?
K1 S1 K2 172.962(18) 4_546 5_667 ?
K1 S1 K2 72.807(14) 4_556 5_667 ?
K1 S1 K2 70.712(13) 7_557 5_667 ?
K2 S1 K2 99.164(14) . 5_667 ?
K2 S1 K2 100.380(13) 5_657 5_667 ?
S1 O1 K1 161.13(9) . 8_556 ?
S1 O1 K2 96.19(7) . . ?
K1 O1 K2 90.26(4) 8_556 . ?
S1 O1 K2 96.66(7) . 5_657 ?
K1 O1 K2 91.98(4) 8_556 5_657 ?
K2 O1 K2 132.28(6) . 5_657 ?
S1 O2 K1 149.54(9) . . ?
S1 O2 K2 109.47(8) . . ?
K1 O2 K2 100.85(4) . . ?
S1 O2 K1 101.42(7) . 4_556 ?
K1 O2 K1 78.42(4) . 4_556 ?
K2 O2 K1 94.46(5) . 4_556 ?
S1 O2 K1 95.70(7) . 4_546 ?
K1 O2 K1 77.11(4) . 4_546 ?
K2 O2 K1 97.76(4) . 4_546 ?
K1 O2 K1 154.28(6) 4_556 4_546 ?
S1 O3 K2 127.91(8) . 5_667 ?
S1 O3 K1 100.83(7) . 7_557 ?
K2 O3 K1 97.20(4) 5_667 7_557 ?
S1 O3 K1 96.84(7) . 4_556 ?
K2 O3 K1 98.33(5) 5_667 4_556 ?
K1 O3 K1 141.58(6) 7_557 4_556 ?
S1 O3 K1 137.94(8) . 6_566 ?
K2 O3 K1 94.13(4) 5_667 6_566 ?
K1 O3 K1 71.44(3) 7_557 6_566 ?
K1 O3 K1 72.57(4) 4_556 6_566 ?
S1 O4 K1 150.37(8) . 6_556 ?
S1 O4 K2 108.95(7) . 5_657 ?
K1 O4 K2 100.58(4) 6_556 5_657 ?
S1 O4 K1 98.00(7) . 4_546 ?
K1 O4 K1 80.74(4) 6_556 4_546 ?
K2 O4 K1 96.42(4) 5_657 4_546 ?
S1 O4 K1 96.99(7) . 7_557 ?
K1 O4 K1 76.86(3) 6_556 7_557 ?
K2 O4 K1 96.51(4) 5_657 7_557 ?
K1 O4 K1 155.83(6) 4_546 7_557 ?

loop_
_geom_bond_atom_site_label_1
_geom_bond_atom_site_label_2
_geom_bond_distance
_geom_bond_site_symmetry_2
_geom_bond_publ_flag
K1 O4 2.8204(14) 6 ?
K1 O2 2.8360(16) . ?
K1 O2 2.8751(15) 4_546 ?
K1 O3 2.8999(15) 7_557 ?
K1 O4 2.8999(15) 4_556 ?
K1 O2 2.9552(15) 4_556 ?
K1 O1 2.9692(15) 8_455 ?
K1 O4 2.9846(15) 7_557 ?
K1 O3 2.9867(16) 4_546 ?
K1 O3 3.2636(16) 6_565 ?
K1 S1 3.4247(7) 4_556 ?
K1 S1 3.4739(7) 4_546 ?
K2 O3 2.7007(15) 5_667 ?
K2 O3 2.7007(15) 6_565 ?
K2 O2 2.8505(15) . ?
K2 O2 2.8505(15) 2_656 ?
K2 O4 2.8771(15) 6 ?
K2 O4 2.8771(14) 5_657 ?
K2 O1 3.1065(16) . ?
K2 O1 3.1065(16) 2_656 ?
K2 O1 3.1111(17) 6 ?
K2 O1 3.1111(17) 5_657 ?
K2 S1 3.6112(5) . ?
K2 S1 3.6112(5) 2_656 ?
S1 O3 1.4538(15) . ?
S1 O2 1.4618(14) . ?
S1 O4 1.4622(14) . ?
S1 O1 1.5365(15) . ?
S1 K1 3.4247(7) 4_546 ?
S1 K1 3.4739(7) 4_556 ?
S1 K1 3.4796(7) 7_557 ?
S1 K2 3.6261(7) 5_657 ?
S1 K2 3.7724(7) 5_667 ?
O1 K1 2.9692(15) 8_556 ?
O1 K2 3.1111(17) 5_657 ?
O2 K1 2.8751(15) 4_556 ?
O2 K1 2.9552(15) 4_546 ?
O3 K2 2.7007(15) 5_667 ?
O3 K1 2.8999(15) 7_557 ?
O3 K1 2.9867(16) 4_556 ?
O3 K1 3.2636(16) 6_566 ?
O4 K1 2.8204(14) 6_556 ?
O4 K2 2.8771(14) 5_657 ?
O4 K1 2.8999(15) 4_546 ?
O4 K1 2.9846(15) 7_557 ?

loop_
_geom_hbond_atom_site_label_D
_geom_hbond_atom_site_label_H
_geom_hbond_atom_site_label_A
_geom_hbond_distance_DH
_geom_hbond_distance_HA
_geom_hbond_distance_DA
_geom_hbond_angle_DHA
_geom_hbond_site_symmetry_A
_geom_hbond_publ_flag
O1 H1 O1 1.2600 1.2600 2.515(2) 180.00 5_657 yes
